data_1503472
loop_
_publ_author_name
'Li, Xiao-Xiao'
'Zhu, Li-Li'
'Zhou, Wen'
'Chen, Zili'

_publ_section_title
;
 Formal intermolecular [2 + 2] cycloaddition reaction of alleneamides with
 alkenes via gold catalysis.
;
_journal_issue 2
_journal_name_full 'Organic letters'
_journal_page_first 436
_journal_page_last 439
_journal_paper_doi 10.1021/ol202703a
_journal_volume 14
_journal_year 2012
_chemical_formula_sum 'C22 H24 F N O3 S'
_chemical_formula_weight 401.48
_chemical_name_systematic
; 
 ? 
;
_space_group_IT_number 14
_symmetry_cell_setting monoclinic
_symmetry_space_group_name_Hall '-P 2yn'
_symmetry_space_group_name_H-M 'P 1 21/n 1'
_atom_sites_solution_hydrogens geom
_atom_sites_solution_primary direct
_atom_sites_solution_secondary difmap
_audit_creation_method SHELXL-97
_cell_angle_alpha 90.00
_cell_angle_beta 91.34(3)
_cell_angle_gamma 90.00
_cell_formula_units_Z 4
_cell_length_a 6.2359(12)
_cell_length_b 20.924(4)
_cell_length_c 15.489(3)
_cell_measurement_reflns_used 4036
_cell_measurement_temperature 293(2)
_cell_measurement_theta_max 27.886
_cell_measurement_theta_min 1.947
_cell_volume 2020.5(7)
_computing_cell_refinement crystalclear
_computing_data_collection 'crystalclear(Rigaku/MSC Inc., 2005)'
_computing_data_reduction crystalclear
_computing_molecular_graphics 'Bruker SHELXTL'
_computing_publication_material 'Bruker SHELXTL'
_computing_structure_refinement 'SHELXL-97 (Sheldrick, 1997)'
_computing_structure_solution 'SHELXS-97 (Sheldrick, 1990)'
_diffrn_ambient_temperature 293(2)
_diffrn_detector_area_resol_mean 7.31
_diffrn_measured_fraction_theta_full 0.996
_diffrn_measured_fraction_theta_max 0.996
_diffrn_measurement_device_type 'rigaku saturn CCD area detector'
_diffrn_measurement_method '\w and \f scans'
_diffrn_radiation_monochromator confocal
_diffrn_radiation_source 'rotating anode'
_diffrn_radiation_type MoK\a
_diffrn_radiation_wavelength 0.71073
_diffrn_reflns_av_R_equivalents 0.0492
_diffrn_reflns_av_sigmaI/netI 0.0429
_diffrn_reflns_limit_h_max 7
_diffrn_reflns_limit_h_min -7
_diffrn_reflns_limit_k_max 24
_diffrn_reflns_limit_k_min -24
_diffrn_reflns_limit_l_max 18
_diffrn_reflns_limit_l_min -18
_diffrn_reflns_number 15749
_diffrn_reflns_theta_full 25.02
_diffrn_reflns_theta_max 25.02
_diffrn_reflns_theta_min 1.95
_diffrn_standards_decay_% 0
_diffrn_standards_interval_count 0
_diffrn_standards_interval_time 0
_diffrn_standards_number 0
_exptl_absorpt_coefficient_mu 0.192
_exptl_absorpt_correction_T_max 0.9700
_exptl_absorpt_correction_T_min 0.9518
_exptl_absorpt_correction_type multi-scan
_exptl_absorpt_process_details crystalclear
_exptl_crystal_density_diffrn 1.320
_exptl_crystal_density_method 'not measured'
_exptl_crystal_F_000 848
_exptl_crystal_size_max 0.26
_exptl_crystal_size_mid 0.20
_exptl_crystal_size_min 0.16
_refine_diff_density_max 0.185
_refine_diff_density_min -0.262
_refine_diff_density_rms 0.044
_refine_ls_extinction_coef 0.062(5)
_refine_ls_extinction_expression Fc^*^=kFc[1+0.001xFc^2^\l^3^/sin(2\q)]^-1/4^
_refine_ls_extinction_method SHELXL
_refine_ls_goodness_of_fit_ref 1.035
_refine_ls_hydrogen_treatment constr
_refine_ls_matrix_type full
_refine_ls_number_parameters 255
_refine_ls_number_reflns 3552
_refine_ls_number_restraints 6
_refine_ls_restrained_S_all 1.047
_refine_ls_R_factor_all 0.0779
_refine_ls_R_factor_gt 0.0568
_refine_ls_shift/su_max 0.004
_refine_ls_shift/su_mean 0.000
_refine_ls_structure_factor_coef Fsqd
_refine_ls_weighting_details 'calc w=1/[\s^2^(Fo^2^)+(0.0863P)^2^+0.4051P] where P=(Fo^2^+2Fc^2^)/3'
_refine_ls_weighting_scheme calc
_refine_ls_wR_factor_gt 0.1446
_refine_ls_wR_factor_ref 0.1619
_reflns_number_gt 2678
_reflns_number_total 3552
_reflns_threshold_expression >2sigma(I)
_cod_data_source_file ol202703a_si_001.cif
_cod_data_source_block shelxl
_cod_depositor_comments
;
The following automatic conversions were performed:

'_symmetry_cell_setting' value 'Monoclinic' changed to 'monoclinic'
according to /home/saulius/struct/CIF-dictionaries/cif_core.dic
dictionary named 'cif_core.dic' version 2.4.1 from
2010-06-29.

'_exptl_absorpt_correction_type' value 'MULTI-SCAN'
changed to 'multi-scan' according to
/home/saulius/struct/CIF-dictionaries/cif_core.dic dictionary named
'cif_core.dic' version 2.4.1 from
2010-06-29.

'_refine_ls_hydrogen_treatment' value 'CONSTR' changed
to 'constr' according to
/home/saulius/struct/CIF-dictionaries/cif_core.dic dictionary named
'cif_core.dic' version 2.4.1 from 2010-06-29.

Automatic conversion script
Id: cif_fix_values 1715 2011-07-08 13:25:40Z adriana 
;
_cod_original_sg_symbol_H-M P2(1)/n
_cod_database_code 1503472

loop_
_symmetry_equiv_pos_as_xyz
'x, y, z'
'-x+1/2, y+1/2, -z+1/2'
'-x, -y, -z'
'x-1/2, -y-1/2, z-1/2'

loop_
_atom_site_label
_atom_site_type_symbol
_atom_site_fract_x
_atom_site_fract_y
_atom_site_fract_z
_atom_site_U_iso_or_equiv
_atom_site_adp_type
_atom_site_occupancy
_atom_site_symmetry_multiplicity
_atom_site_calc_flag
_atom_site_refinement_flags
S1 S 0.89443(11) 0.16015(3) 0.06993(4) 0.0555(3) Uani 1 1 d .
F1 F 0.4691(4) 0.49312(10) 0.16137(17) 0.1315(9) Uani 1 1 d U
O1 O 1.1222(3) 0.16579(10) 0.07883(13) 0.0712(6) Uani 1 1 d .
O2 O 0.7926(3) 0.17776(10) -0.00990(11) 0.0715(6) Uani 1 1 d .
O3 O 0.3985(3) 0.17082(11) 0.30822(13) 0.0741(6) Uani 1 1 d .
N1 N 0.7882(3) 0.20384(10) 0.14571(13) 0.0523(6) Uani 1 1 d .
C1 C 0.8285(4) 0.08001(12) 0.09296(16) 0.0516(6) Uani 1 1 d .
C2 C 0.9836(5) 0.03621(17) 0.1082(3) 0.0995(13) Uani 1 1 d .
H2 H 1.1267 0.0488 0.1094 0.119 Uiso 1 1 calc R
C3 C 0.9318(6) -0.02733(17) 0.1220(3) 0.1107(14) Uani 1 1 d .
H3 H 1.0419 -0.0567 0.1309 0.133 Uiso 1 1 calc R
C4 C 0.7263(5) -0.04800(13) 0.12299(17) 0.0643(8) Uani 1 1 d .
C5 C 0.5740(5) -0.00329(14) 0.1093(3) 0.0925(11) Uani 1 1 d .
H5 H 0.4308 -0.0156 0.1108 0.111 Uiso 1 1 calc R
C6 C 0.6215(5) 0.06027(14) 0.0931(3) 0.0894(11) Uani 1 1 d .
H6 H 0.5113 0.0893 0.0824 0.107 Uiso 1 1 calc R
C7 C 0.6728(7) -0.11789(15) 0.1363(2) 0.0908(11) Uani 1 1 d .
H7A H 0.7429 -0.1432 0.0937 0.136 Uiso 1 1 calc R
H7B H 0.5205 -0.1238 0.1309 0.136 Uiso 1 1 calc R
H7C H 0.7213 -0.1309 0.1929 0.136 Uiso 1 1 calc R
C8 C 0.5657(4) 0.22698(12) 0.13466(17) 0.0552(7) Uani 1 1 d .
H8A H 0.4766 0.2062 0.1768 0.066 Uiso 1 1 calc R
H8B H 0.5117 0.2151 0.0776 0.066 Uiso 1 1 calc R
C9 C 0.5481(4) 0.29837(12) 0.14511(16) 0.0510(6) Uani 1 1 d .
C10 C 0.3665(5) 0.32463(15) 0.1799(2) 0.0723(8) Uani 1 1 d .
H10 H 0.2606 0.2977 0.2003 0.087 Uiso 1 1 calc R
C11 C 0.3381(6) 0.39016(17) 0.1851(2) 0.0887(10) Uani 1 1 d .
H11 H 0.2140 0.4074 0.2077 0.106 Uiso 1 1 calc R
C12 C 0.4964(6) 0.42853(15) 0.1562(2) 0.0834(10) Uani 1 1 d .
C13 C 0.6787(6) 0.40535(15) 0.1227(2) 0.0879(10) Uani 1 1 d .
H13 H 0.7849 0.4329 0.1040 0.105 Uiso 1 1 calc R
C14 C 0.7044(5) 0.33973(13) 0.11694(19) 0.0694(8) Uani 1 1 d .
H14 H 0.8290 0.3233 0.0937 0.083 Uiso 1 1 calc R
C15 C 0.8868(4) 0.20187(11) 0.22950(17) 0.0524(6) Uani 1 1 d .
H15 H 1.0353 0.1976 0.2313 0.063 Uiso 1 1 calc R
C16 C 0.7938(4) 0.20537(12) 0.30467(17) 0.0537(7) Uani 1 1 d .
C17 C 0.8954(5) 0.20492(15) 0.39478(18) 0.0708(8) Uani 1 1 d .
H17A H 0.9352 0.2469 0.4162 0.085 Uiso 1 1 calc R
H17B H 1.0131 0.1749 0.4019 0.085 Uiso 1 1 calc R
C18 C 0.6797(5) 0.18011(15) 0.42872(18) 0.0695(8) Uani 1 1 d .
H18 H 0.6324 0.2024 0.4805 0.083 Uiso 1 1 calc R
C19 C 0.6703(7) 0.10783(18) 0.4362(2) 0.0930(11) Uani 1 1 d .
H19A H 0.7845 0.0893 0.4030 0.112 Uiso 1 1 calc R
H19B H 0.6938 0.0957 0.4962 0.112 Uiso 1 1 calc R
C20 C 0.4598(7) 0.08138(18) 0.4047(2) 0.0992(12) Uani 1 1 d .
H20A H 0.3458 0.0962 0.4413 0.119 Uiso 1 1 calc R
H20B H 0.4632 0.0351 0.4069 0.119 Uiso 1 1 calc R
C21 C 0.4179(6) 0.10340(18) 0.3127(2) 0.0900(11) Uani 1 1 d .
H21A H 0.5349 0.0896 0.2769 0.108 Uiso 1 1 calc R
H21B H 0.2870 0.0838 0.2904 0.108 Uiso 1 1 calc R
C22 C 0.5721(4) 0.20476(13) 0.34467(18) 0.0621(7) Uani 1 1 d .
H22 H 0.5270 0.2491 0.3538 0.075 Uiso 1 1 calc R

loop_
_atom_site_aniso_label
_atom_site_aniso_U_11
_atom_site_aniso_U_22
_atom_site_aniso_U_33
_atom_site_aniso_U_23
_atom_site_aniso_U_13
_atom_site_aniso_U_12
S1 0.0497(4) 0.0595(4) 0.0573(5) 0.0007(3) 0.0002(3) -0.0074(3)
F1 0.166(2) 0.0617(12) 0.167(2) 0.0064(13) 0.0254(18) 0.0302(13)
O1 0.0443(11) 0.0832(14) 0.0864(14) -0.0057(10) 0.0081(9) -0.0114(9)
O2 0.0818(15) 0.0804(13) 0.0519(11) 0.0114(10) -0.0057(10) -0.0068(11)
O3 0.0496(12) 0.0946(16) 0.0780(14) 0.0117(11) -0.0021(10) -0.0087(10)
N1 0.0445(12) 0.0550(12) 0.0571(13) -0.0047(9) -0.0058(10) -0.0001(9)
C1 0.0508(15) 0.0553(14) 0.0485(13) -0.0065(11) -0.0016(11) -0.0031(12)
C2 0.056(2) 0.080(2) 0.161(4) 0.040(2) -0.017(2) -0.0034(17)
C3 0.077(3) 0.079(2) 0.175(4) 0.047(2) -0.025(3) 0.0070(19)
C4 0.080(2) 0.0578(16) 0.0550(16) -0.0027(13) 0.0002(14) -0.0003(15)
C5 0.060(2) 0.0558(18) 0.162(4) -0.013(2) 0.018(2) -0.0097(15)
C6 0.0507(18) 0.0531(17) 0.165(3) -0.0079(19) 0.0070(19) -0.0002(14)
C7 0.122(3) 0.0588(18) 0.092(2) 0.0023(17) 0.002(2) -0.0059(19)
C8 0.0457(15) 0.0573(15) 0.0622(16) 0.0036(12) -0.0097(12) -0.0032(11)
C9 0.0478(14) 0.0533(14) 0.0517(14) 0.0041(11) -0.0046(11) -0.0010(11)
C10 0.0528(17) 0.0745(19) 0.090(2) 0.0076(17) 0.0080(15) 0.0045(15)
C11 0.073(2) 0.084(2) 0.109(3) 0.003(2) 0.012(2) 0.0240(19)
C12 0.102(3) 0.0550(17) 0.093(2) 0.0059(16) 0.010(2) 0.0158(17)
C13 0.104(3) 0.0587(18) 0.102(3) 0.0123(17) 0.030(2) -0.0096(18)
C14 0.071(2) 0.0579(17) 0.080(2) 0.0042(14) 0.0225(16) 0.0018(14)
C15 0.0414(14) 0.0531(14) 0.0622(16) -0.0009(12) -0.0114(12) -0.0044(11)
C16 0.0463(14) 0.0532(14) 0.0613(17) -0.0037(12) -0.0088(12) -0.0007(11)
C17 0.0690(19) 0.080(2) 0.0629(18) -0.0109(15) -0.0126(15) 0.0041(15)
C18 0.073(2) 0.080(2) 0.0552(17) -0.0096(14) 0.0005(14) 0.0107(16)
C19 0.108(3) 0.085(2) 0.085(2) 0.0190(18) -0.014(2) 0.004(2)
C20 0.115(3) 0.085(2) 0.097(3) 0.019(2) -0.005(2) -0.018(2)
C21 0.096(3) 0.096(3) 0.077(2) -0.0088(19) -0.0003(18) -0.034(2)
C22 0.0558(17) 0.0599(15) 0.0705(18) -0.0032(13) -0.0030(14) 0.0081(13)

loop_
_atom_type_symbol
_atom_type_description
_atom_type_scat_dispersion_real
_atom_type_scat_dispersion_imag
_atom_type_scat_source
C C 0.0033 0.0016 'International Tables Vol C Tables 4.2.6.8 and 6.1.1.4'
H H 0.0000 0.0000 'International Tables Vol C Tables 4.2.6.8 and 6.1.1.4'
N N 0.0061 0.0033 'International Tables Vol C Tables 4.2.6.8 and 6.1.1.4'
O O 0.0106 0.0060 'International Tables Vol C Tables 4.2.6.8 and 6.1.1.4'
F F 0.0171 0.0103 'International Tables Vol C Tables 4.2.6.8 and 6.1.1.4'
S S 0.1246 0.1234 'International Tables Vol C Tables 4.2.6.8 and 6.1.1.4'

loop_
_geom_angle_atom_site_label_1
_geom_angle_atom_site_label_2
_geom_angle_atom_site_label_3
_geom_angle
O2 S1 O1 118.94(13)
O2 S1 N1 107.32(12)
O1 S1 N1 107.60(11)
O2 S1 C1 108.66(12)
O1 S1 C1 107.14(12)
N1 S1 C1 106.57(12)
C22 O3 C21 114.8(2)
C15 N1 C8 120.0(2)
C15 N1 S1 117.59(17)
C8 N1 S1 119.64(16)
C2 C1 C6 118.1(3)
C2 C1 S1 120.8(2)
C6 C1 S1 121.1(2)
C1 C2 C3 120.6(3)
C1 C2 H2 119.7
C3 C2 H2 119.7
C4 C3 C2 122.2(3)
C4 C3 H3 118.9
C2 C3 H3 118.9
C5 C4 C3 116.2(3)
C5 C4 C7 122.4(3)
C3 C4 C7 121.4(3)
C4 C5 C6 122.8(3)
C4 C5 H5 118.6
C6 C5 H5 118.6
C1 C6 C5 120.0(3)
C1 C6 H6 120.0
C5 C6 H6 120.0
C4 C7 H7A 109.5
C4 C7 H7B 109.5
H7A C7 H7B 109.5
C4 C7 H7C 109.5
H7A C7 H7C 109.5
H7B C7 H7C 109.5
N1 C8 C9 112.5(2)
N1 C8 H8A 109.1
C9 C8 H8A 109.1
N1 C8 H8B 109.1
C9 C8 H8B 109.1
H8A C8 H8B 107.8
C10 C9 C14 117.7(3)
C10 C9 C8 120.0(2)
C14 C9 C8 122.2(2)
C9 C10 C11 121.6(3)
C9 C10 H10 119.2
C11 C10 H10 119.2
C12 C11 C10 118.1(3)
C12 C11 H11 120.9
C10 C11 H11 120.9
C13 C12 C11 122.7(3)
C13 C12 F1 119.0(3)
C11 C12 F1 118.3(3)
C12 C13 C14 118.7(3)
C12 C13 H13 120.6
C14 C13 H13 120.6
C9 C14 C13 121.1(3)
C9 C14 H14 119.5
C13 C14 H14 119.5
C16 C15 N1 128.0(2)
C16 C15 H15 116.0
N1 C15 H15 116.0
C15 C16 C17 129.1(3)
C15 C16 C22 141.3(2)
C17 C16 C22 89.4(2)
C16 C17 C18 88.1(2)
C16 C17 H17A 114.0
C18 C17 H17A 114.0
C16 C17 H17B 114.0
C18 C17 H17B 114.0
H17A C17 H17B 111.2
C19 C18 C22 112.4(2)
C19 C18 C17 113.3(3)
C22 C18 C17 88.0(2)
C19 C18 H18 113.5
C22 C18 H18 113.5
C17 C18 H18 113.5
C20 C19 C18 112.3(3)
C20 C19 H19A 109.2
C18 C19 H19A 109.2
C20 C19 H19B 109.2
C18 C19 H19B 109.2
H19A C19 H19B 107.9
C19 C20 C21 109.0(3)
C19 C20 H20A 109.9
C21 C20 H20A 109.9
C19 C20 H20B 109.9
C21 C20 H20B 109.9
H20A C20 H20B 108.3
O3 C21 C20 111.2(3)
O3 C21 H21A 109.4
C20 C21 H21A 109.4
O3 C21 H21B 109.4
C20 C21 H21B 109.4
H21A C21 H21B 108.0
O3 C22 C16 122.6(2)
O3 C22 C18 119.2(2)
C16 C22 C18 88.0(2)
O3 C22 H22 108.4
C16 C22 H22 108.4
C18 C22 H22 108.4

loop_
_geom_bond_atom_site_label_1
_geom_bond_atom_site_label_2
_geom_bond_distance
S1 O2 1.4251(19)
S1 O1 1.429(2)
S1 N1 1.640(2)
S1 C1 1.765(3)
F1 C12 1.365(4)
O3 C22 1.402(3)
O3 C21 1.418(4)
N1 C15 1.424(3)
N1 C8 1.476(3)
C1 C2 1.349(4)
C1 C6 1.356(4)
C2 C3 1.386(5)
C2 H2 0.9300
C3 C4 1.353(5)
C3 H3 0.9300
C4 C5 1.346(4)
C4 C7 1.515(4)
C5 C6 1.387(4)
C5 H5 0.9300
C6 H6 0.9300
C7 H7A 0.9600
C7 H7B 0.9600
C7 H7C 0.9600
C8 C9 1.507(3)
C8 H8A 0.9700
C8 H8B 0.9700
C9 C10 1.379(4)
C9 C14 1.382(4)
C10 C11 1.385(4)
C10 H10 0.9300
C11 C12 1.356(5)
C11 H11 0.9300
C12 C13 1.350(5)
C13 C14 1.386(4)
C13 H13 0.9300
C14 H14 0.9300
C15 C16 1.315(4)
C15 H15 0.9300
C16 C17 1.519(4)
C16 C22 1.528(4)
C17 C18 1.545(4)
C17 H17A 0.9700
C17 H17B 0.9700
C18 C19 1.518(5)
C18 C22 1.539(4)
C18 H18 0.9800
C19 C20 1.496(5)
C19 H19A 0.9700
C19 H19B 0.9700
C20 C21 1.514(5)
C20 H20A 0.9700
C20 H20B 0.9700
C21 H21A 0.9700
C21 H21B 0.9700
C22 H22 0.9800

loop_
_geom_torsion_atom_site_label_1
_geom_torsion_atom_site_label_2
_geom_torsion_atom_site_label_3
_geom_torsion_atom_site_label_4
_geom_torsion
O2 S1 N1 C15 -170.58(17)
O1 S1 N1 C15 -41.5(2)
C1 S1 N1 C15 73.2(2)
O2 S1 N1 C8 28.2(2)
O1 S1 N1 C8 157.32(18)
C1 S1 N1 C8 -88.0(2)
O2 S1 C1 C2 125.0(3)
O1 S1 C1 C2 -4.7(3)
N1 S1 C1 C2 -119.7(3)
O2 S1 C1 C6 -52.9(3)
O1 S1 C1 C6 177.4(3)
N1 S1 C1 C6 62.4(3)
C6 C1 C2 C3 1.1(6)
S1 C1 C2 C3 -176.8(3)
C1 C2 C3 C4 -1.6(7)
C2 C3 C4 C5 0.3(6)
C2 C3 C4 C7 178.7(4)
C3 C4 C5 C6 1.4(6)
C7 C4 C5 C6 -177.0(3)
C2 C1 C6 C5 0.5(5)
S1 C1 C6 C5 178.4(3)
C4 C5 C6 C1 -1.8(6)
C15 N1 C8 C9 73.3(3)
S1 N1 C8 C9 -126.0(2)
N1 C8 C9 C10 -147.1(2)
N1 C8 C9 C14 36.2(3)
C14 C9 C10 C11 1.3(4)
C8 C9 C10 C11 -175.5(3)
C9 C10 C11 C12 -1.1(5)
C10 C11 C12 C13 0.1(6)
C10 C11 C12 F1 -179.8(3)
C11 C12 C13 C14 0.6(6)
F1 C12 C13 C14 -179.4(3)
C10 C9 C14 C13 -0.6(4)
C8 C9 C14 C13 176.2(3)
C12 C13 C14 C9 -0.4(5)
C8 N1 C15 C16 15.9(4)
S1 N1 C15 C16 -145.2(2)
N1 C15 C16 C17 -178.5(2)
N1 C15 C16 C22 9.4(5)
C15 C16 C17 C18 -155.9(3)
C22 C16 C17 C18 19.2(2)
C16 C17 C18 C19 94.6(3)
C16 C17 C18 C22 -19.0(2)
C22 C18 C19 C20 -39.6(4)
C17 C18 C19 C20 -137.5(3)
C18 C19 C20 C21 55.7(4)
C22 O3 C21 C20 54.5(4)
C19 C20 C21 O3 -63.3(4)
C21 O3 C22 C16 68.9(3)
C21 O3 C22 C18 -39.1(4)
C15 C16 C22 O3 30.8(5)
C17 C16 C22 O3 -143.1(3)
C15 C16 C22 C18 154.7(4)
C17 C16 C22 C18 -19.2(2)
C19 C18 C22 O3 31.1(4)
C17 C18 C22 O3 145.6(3)
C19 C18 C22 C16 -95.6(3)
C17 C18 C22 C16 18.9(2)
